data_1566809
loop_
_publ_author_name
'Tang, Qi'
'Shi, Xiaodong'
'Richardson, David'
'Wojtas, Lukasz'
'Shan, Chuan'
'He, Ying'
'Lan, Yu'
'Yuan, Teng'
'Ye, Xiaohan'
'Li, Shi-Jun'
'Zhao, Kai'

_publ_section_title
;
 Design and Synthesis of Stable Four-Coordinated Benzotriazole-Borane with
 Tunable Fluorescence Emission
;
_journal_name_full 'Chemical Science'
_journal_paper_doi 10.1039/D2SC01103D
_journal_year 2022
_chemical_formula_moiety 'C21 H15 B N4, C H2 Cl2'
_chemical_formula_sum 'C22 H17 B Cl2 N4'
_chemical_formula_weight 419.10
_space_group_crystal_system triclinic
_space_group_IT_number 2
_space_group_name_Hall '-P 1'
_space_group_name_H-M_alt 'P -1'
_atom_sites_solution_hydrogens mixed
_audit_creation_date 2021-07-08
_audit_creation_method
;
Olex2 1.3
(compiled 2020.11.12 svn.r5f609507 for OlexSys, GUI svn.r6272)
;
_audit_update_record
;
2021-10-03 deposited with the CCDC.	2022-04-18 downloaded from the CCDC.
;
_cell_angle_alpha 95.9950(10)
_cell_angle_beta 100.5720(10)
_cell_angle_gamma 91.4500(10)
_cell_formula_units_Z 2
_cell_length_a 7.6707(2)
_cell_length_b 8.6999(3)
_cell_length_c 15.3408(5)
_cell_measurement_reflns_used 9939
_cell_measurement_temperature 100.0
_cell_measurement_theta_max 79.61
_cell_measurement_theta_min 5.62
_cell_volume 999.84(5)
_computing_cell_refinement 'SAINT V8.40B (?, 2016)'
_computing_data_reduction 'SAINT V8.40B (?, 2016)'
_computing_molecular_graphics 'Olex2 1.3 (Dolomanov et al., 2009)'
_computing_publication_material 'Olex2 1.3 (Dolomanov et al., 2009)'
_computing_structure_refinement 'XL  (Sheldrick, 2008)'
_diffrn_ambient_temperature 100.0
_diffrn_measured_fraction_theta_full 0.996
_diffrn_measured_fraction_theta_max 0.969
_diffrn_measurement_device_type 'Bruker D8 Venture PHOTON II CPAD'
_diffrn_measurement_method 'omega scans'
_diffrn_radiation_monochromator mirrors
_diffrn_radiation_type CuK\a
_diffrn_radiation_wavelength 1.54178
_diffrn_reflns_av_R_equivalents 0.0369
_diffrn_reflns_av_unetI/netI 0.0288
_diffrn_reflns_Laue_measured_fraction_full 0.996
_diffrn_reflns_Laue_measured_fraction_max 0.969
_diffrn_reflns_limit_h_max 9
_diffrn_reflns_limit_h_min -9
_diffrn_reflns_limit_k_max 10
_diffrn_reflns_limit_k_min -11
_diffrn_reflns_limit_l_max 19
_diffrn_reflns_limit_l_min -19
_diffrn_reflns_number 20096
_diffrn_reflns_point_group_measured_fraction_full 0.996
_diffrn_reflns_point_group_measured_fraction_max 0.969
_diffrn_reflns_theta_full 67.679
_diffrn_reflns_theta_max 80.024
_diffrn_reflns_theta_min 2.948
_diffrn_source 'INCOATEC Imus micro-focus source'
_diffrn_source_current 1.0
_diffrn_source_power 0.05
_diffrn_source_voltage 50.0
_diffrn_standards_number 0
_exptl_absorpt_coefficient_mu 3.041
_exptl_absorpt_correction_T_max 1.0000
_exptl_absorpt_correction_T_min 0.7930
_exptl_absorpt_correction_type multi-scan
_exptl_absorpt_process_details
;
SADABS-2016/2 (Bruker,2016/2) was used for absorption correction.
wR2(int) was 0.0910 before and 0.0542 after correction.
The Ratio of minimum to maximum transmission is 0.7930.
The \l/2 correction factor is Not present.
;
_exptl_crystal_density_diffrn 1.392
_exptl_crystal_description block
_exptl_crystal_F_000 432
_exptl_crystal_size_max 0.2
_exptl_crystal_size_mid 0.12
_exptl_crystal_size_min 0.06
_refine_diff_density_max 0.296
_refine_diff_density_min -0.341
_refine_diff_density_rms 0.052
_refine_ls_extinction_method none
_refine_ls_goodness_of_fit_ref 1.047
_refine_ls_hydrogen_treatment mixed
_refine_ls_matrix_type full
_refine_ls_number_parameters 266
_refine_ls_number_reflns 4231
_refine_ls_number_restraints 0
_refine_ls_restrained_S_all 1.047
_refine_ls_R_factor_all 0.0363
_refine_ls_R_factor_gt 0.0335
_refine_ls_shift/su_max 0.001
_refine_ls_shift/su_mean 0.000
_refine_ls_structure_factor_coef Fsqd
_refine_ls_weighting_details 'w=1/[\s^2^(Fo^2^)+(0.0442P)^2^+0.4426P] where P=(Fo^2^+2Fc^2^)/3'
_refine_ls_weighting_scheme calc
_refine_ls_wR_factor_gt 0.0862
_refine_ls_wR_factor_ref 0.0884
_reflns_Friedel_coverage 0.000
_reflns_number_gt 3913
_reflns_number_total 4231
_reflns_threshold_expression 'I > 2\s(I)'
_cod_data_source_file d2sc01103d2.cif
_cod_data_source_block QT_167
_cod_database_code 1566809
_shelx_shelxl_version_number 2018/3
_shelx_space_group_comment
;
The symmetry employed for this shelxl refinement is uniquely defined
by the following loop, which should always be used as a source of
symmetry information in preference to the above space-group names.
They are only intended as comments.
;
_shelx_estimated_absorpt_t_max 0.839
_shelx_estimated_absorpt_t_min 0.581
_olex2_refinement_description
;
1. Fixed Uiso
 At 1.2 times of:
  All C(H) groups, All C(H,H) groups
2.a Secondary CH2 refined with riding coordinates:
 C31(H31A,H31B)
2.b Aromatic/amide H refined with riding coordinates:
 C5(H5), C12(H12), C13(H13), C14(H14), C16(H16), C17(H17), C18(H18), C19(H19),
 C20(H20), C22(H22), C23(H23), C24(H24), C25(H25), C26(H26)
;
_olex2_submission_special_instructions 'No special instructions were received'

loop_
_space_group_symop_operation_xyz
'x, y, z'
'-x, -y, -z'

loop_
_atom_site_label
_atom_site_type_symbol
_atom_site_fract_x
_atom_site_fract_y
_atom_site_fract_z
_atom_site_U_iso_or_equiv
_atom_site_adp_type
_atom_site_occupancy
_atom_site_site_symmetry_order
_atom_site_calc_flag
_atom_site_refinement_flags_posn
_atom_site_refinement_flags_adp
_atom_site_refinement_flags_occupancy
_atom_site_disorder_assembly
_atom_site_disorder_group
N1 N 0.98104(15) 0.32688(15) 0.71340(8) 0.0248(3) Uani 1 1 d . . . . .
C2 C 0.85692(17) 0.36133(15) 0.66682(9) 0.0178(3) Uani 1 1 d . . . . .
B3 B 0.68320(19) 0.41285(17) 0.60422(10) 0.0170(3) Uani 1 1 d . . . . .
H3 H 0.713(2) 0.5343(18) 0.5882(10) 0.015(4) Uiso 1 1 d . . . . .
C4 C 0.50950(16) 0.40026(15) 0.65042(9) 0.0162(2) Uani 1 1 d . . . . .
C5 C 0.35907(16) 0.31537(15) 0.61205(9) 0.0174(3) Uani 1 1 d . . . . .
H5 H 0.260214 0.318736 0.641411 0.021 Uiso 1 1 calc R U . . .
C6 C 0.34456(16) 0.21932(15) 0.52729(9) 0.0167(2) Uani 1 1 d . . . . .
C7 C 0.49264(16) 0.21752(15) 0.48519(9) 0.0163(2) Uani 1 1 d . . . . .
N8 N 0.64789(13) 0.30120(12) 0.51455(7) 0.0158(2) Uani 1 1 d . . . . .
N9 N 0.75373(14) 0.28094(13) 0.45643(7) 0.0176(2) Uani 1 1 d . . . . .
N10 N 0.66554(14) 0.18255(13) 0.38858(7) 0.0165(2) Uani 1 1 d . . . . .
C11 C 0.49974(16) 0.13870(15) 0.40303(9) 0.0165(2) Uani 1 1 d . . . . .
C12 C 0.35204(17) 0.04784(15) 0.35471(9) 0.0189(3) Uani 1 1 d . . . . .
H12 H 0.353148 -0.008439 0.298321 0.023 Uiso 1 1 calc R U . . .
C13 C 0.20511(17) 0.04642(15) 0.39526(9) 0.0195(3) Uani 1 1 d . . . . .
H13 H 0.102302 -0.013531 0.365153 0.023 Uiso 1 1 calc R U . . .
C14 C 0.19944(17) 0.12958(15) 0.47938(9) 0.0188(3) Uani 1 1 d . . . . .
H14 H 0.094034 0.123621 0.503342 0.023 Uiso 1 1 calc R U . . .
C15 C 0.74376(16) 0.14833(16) 0.31103(8) 0.0174(3) Uani 1 1 d . . . . .
C16 C 0.84307(17) 0.26425(16) 0.28433(9) 0.0191(3) Uani 1 1 d . . . . .
H16 H 0.861437 0.363755 0.317393 0.023 Uiso 1 1 calc R U . . .
C17 C 0.91488(18) 0.23117(17) 0.20811(9) 0.0217(3) Uani 1 1 d . . . . .
H17 H 0.982843 0.308970 0.188509 0.026 Uiso 1 1 calc R U . . .
C18 C 0.88814(18) 0.08513(17) 0.16027(9) 0.0232(3) Uani 1 1 d . . . . .
H18 H 0.937641 0.063552 0.108142 0.028 Uiso 1 1 calc R U . . .
C19 C 0.78909(19) -0.02935(17) 0.18858(10) 0.0233(3) Uani 1 1 d . . . . .
H19 H 0.771198 -0.129055 0.155726 0.028 Uiso 1 1 calc R U . . .
C20 C 0.71598(18) 0.00132(16) 0.26479(9) 0.0206(3) Uani 1 1 d . . . . .
H20 H 0.648635 -0.076540 0.284701 0.025 Uiso 1 1 calc R U . . .
C21 C 0.51672(16) 0.49204(15) 0.73842(9) 0.0172(2) Uani 1 1 d . . . . .
C22 C 0.62728(17) 0.62622(15) 0.76331(9) 0.0193(3) Uani 1 1 d . . . . .
H22 H 0.701511 0.656260 0.724226 0.023 Uiso 1 1 calc R U . . .
C23 C 0.63043(18) 0.71608(16) 0.84397(10) 0.0233(3) Uani 1 1 d . . . . .
H23 H 0.704254 0.807904 0.858848 0.028 Uiso 1 1 calc R U . . .
C24 C 0.52583(19) 0.67208(18) 0.90303(10) 0.0254(3) Uani 1 1 d . . . . .
H24 H 0.527644 0.733463 0.958195 0.030 Uiso 1 1 calc R U . . .
C25 C 0.41870(18) 0.53741(18) 0.88049(9) 0.0243(3) Uani 1 1 d . . . . .
H25 H 0.348292 0.505839 0.920911 0.029 Uiso 1 1 calc R U . . .
C26 C 0.41372(17) 0.44876(16) 0.79950(9) 0.0205(3) Uani 1 1 d . . . . .
H26 H 0.339422 0.357182 0.785043 0.025 Uiso 1 1 calc R U . . .
C31 C 0.8338(2) 0.31170(18) 0.90534(10) 0.0276(3) Uani 1 1 d . . . . .
H31A H 0.773948 0.405284 0.924669 0.033 Uiso 1 1 calc R U . . .
H31B H 0.862098 0.323739 0.845931 0.033 Uiso 1 1 calc R U . . .
Cl32 Cl 0.68855(5) 0.14743(4) 0.89693(3) 0.03229(11) Uani 1 1 d . . . . .
Cl33 Cl 1.03312(4) 0.29562(4) 0.98225(2) 0.02709(10) Uani 1 1 d . . . . .

loop_
_atom_site_aniso_label
_atom_site_aniso_U_11
_atom_site_aniso_U_22
_atom_site_aniso_U_33
_atom_site_aniso_U_23
_atom_site_aniso_U_13
_atom_site_aniso_U_12
N1 0.0168(6) 0.0324(7) 0.0245(6) 0.0011(5) 0.0030(5) 0.0019(5)
C2 0.0155(6) 0.0195(6) 0.0186(6) -0.0010(5) 0.0063(5) -0.0020(5)
B3 0.0140(6) 0.0195(7) 0.0175(7) 0.0013(5) 0.0034(5) -0.0007(5)
C4 0.0139(6) 0.0170(6) 0.0188(6) 0.0051(5) 0.0035(5) 0.0031(4)
C5 0.0136(6) 0.0203(6) 0.0196(6) 0.0045(5) 0.0051(5) 0.0028(5)
C6 0.0136(6) 0.0183(6) 0.0190(6) 0.0050(5) 0.0031(5) 0.0019(4)
C7 0.0131(6) 0.0174(6) 0.0179(6) 0.0042(5) 0.0008(5) 0.0001(4)
N8 0.0113(5) 0.0197(5) 0.0172(5) 0.0038(4) 0.0035(4) -0.0001(4)
N9 0.0146(5) 0.0215(5) 0.0171(5) 0.0019(4) 0.0039(4) 0.0005(4)
N10 0.0136(5) 0.0195(5) 0.0167(5) 0.0021(4) 0.0034(4) 0.0002(4)
C11 0.0135(6) 0.0186(6) 0.0181(6) 0.0048(5) 0.0035(5) 0.0023(5)
C12 0.0174(6) 0.0192(6) 0.0190(6) 0.0018(5) 0.0011(5) 0.0000(5)
C13 0.0145(6) 0.0197(6) 0.0232(6) 0.0034(5) 0.0007(5) -0.0014(5)
C14 0.0130(6) 0.0212(6) 0.0229(6) 0.0043(5) 0.0038(5) 0.0006(5)
C15 0.0132(6) 0.0232(6) 0.0163(6) 0.0042(5) 0.0029(5) 0.0033(5)
C16 0.0151(6) 0.0215(6) 0.0205(6) 0.0030(5) 0.0026(5) 0.0004(5)
C17 0.0171(6) 0.0267(7) 0.0227(7) 0.0054(5) 0.0059(5) -0.0007(5)
C18 0.0199(6) 0.0296(7) 0.0215(7) 0.0032(6) 0.0076(5) 0.0033(5)
C19 0.0251(7) 0.0217(7) 0.0238(7) 0.0004(5) 0.0073(5) 0.0027(5)
C20 0.0199(6) 0.0204(6) 0.0226(6) 0.0047(5) 0.0056(5) 0.0008(5)
C21 0.0127(5) 0.0194(6) 0.0197(6) 0.0033(5) 0.0021(5) 0.0037(5)
C22 0.0161(6) 0.0203(6) 0.0216(6) 0.0034(5) 0.0029(5) 0.0024(5)
C23 0.0211(6) 0.0217(6) 0.0248(7) -0.0004(5) -0.0001(5) 0.0017(5)
C24 0.0238(7) 0.0303(7) 0.0206(6) -0.0027(6) 0.0028(5) 0.0062(6)
C25 0.0195(6) 0.0338(8) 0.0206(7) 0.0028(6) 0.0057(5) 0.0044(5)
C26 0.0163(6) 0.0245(7) 0.0211(6) 0.0033(5) 0.0041(5) 0.0021(5)
C31 0.0259(7) 0.0296(7) 0.0260(7) 0.0058(6) 0.0000(6) -0.0011(6)
Cl32 0.02694(19) 0.02779(19) 0.0394(2) -0.00406(15) 0.00402(15) -0.00338(14)
Cl33 0.02362(18) 0.03004(18) 0.02589(18) 0.00146(13) 0.00109(13) 0.00087(13)

loop_
_atom_type_symbol
_atom_type_description
_atom_type_scat_dispersion_real
_atom_type_scat_dispersion_imag
_atom_type_scat_source
C C 0.0181 0.0091 'International Tables Vol C Tables 4.2.6.8 and 6.1.1.4'
H H 0.0000 0.0000 'International Tables Vol C Tables 4.2.6.8 and 6.1.1.4'
B B 0.0090 0.0039 'International Tables Vol C Tables 4.2.6.8 and 6.1.1.4'
Cl Cl 0.3639 0.7018 'International Tables Vol C Tables 4.2.6.8 and 6.1.1.4'
N N 0.0311 0.0180 'International Tables Vol C Tables 4.2.6.8 and 6.1.1.4'

loop_
_geom_angle_atom_site_label_1
_geom_angle_atom_site_label_2
_geom_angle_atom_site_label_3
_geom_angle
_geom_angle_site_symmetry_1
_geom_angle_site_symmetry_3
_geom_angle_publ_flag
N1 C2 B3 178.37(14) . . ?
C2 B3 H3 107.1(8) . . ?
C2 B3 C4 111.49(10) . . ?
C4 B3 H3 113.3(8) . . ?
N8 B3 C2 108.55(11) . . ?
N8 B3 H3 108.4(8) . . ?
N8 B3 C4 107.87(10) . . ?
C5 C4 B3 123.80(12) . . ?
C5 C4 C21 119.05(11) . . ?
C21 C4 B3 117.12(11) . . ?
C4 C5 H5 119.0 . . ?
C4 C5 C6 121.99(12) . . ?
C6 C5 H5 119.0 . . ?
C7 C6 C5 117.67(11) . . ?
C14 C6 C5 128.46(12) . . ?
C14 C6 C7 113.84(12) . . ?
N8 C7 C6 126.22(12) . . ?
N8 C7 C11 108.13(11) . . ?
C11 C7 C6 125.49(12) . . ?
C7 N8 B3 122.29(10) . . ?
N9 N8 B3 126.88(10) . . ?
N9 N8 C7 110.74(11) . . ?
N8 N9 N10 106.14(10) . . ?
N9 N10 C11 111.69(10) . . ?
N9 N10 C15 118.65(10) . . ?
C11 N10 C15 129.42(11) . . ?
C7 C11 N10 103.31(11) . . ?
C7 C11 C12 120.41(12) . . ?
N10 C11 C12 136.19(12) . . ?
C11 C12 H12 122.4 . . ?
C13 C12 C11 115.18(12) . . ?
C13 C12 H12 122.4 . . ?
C12 C13 H13 118.2 . . ?
C12 C13 C14 123.67(12) . . ?
C14 C13 H13 118.2 . . ?
C6 C14 C13 121.41(12) . . ?
C6 C14 H14 119.3 . . ?
C13 C14 H14 119.3 . . ?
C16 C15 N10 118.75(12) . . ?
C20 C15 N10 118.98(11) . . ?
C20 C15 C16 122.26(12) . . ?
C15 C16 H16 120.8 . . ?
C15 C16 C17 118.36(13) . . ?
C17 C16 H16 120.8 . . ?
C16 C17 H17 119.7 . . ?
C16 C17 C18 120.52(13) . . ?
C18 C17 H17 119.7 . . ?
C17 C18 H18 120.0 . . ?
C19 C18 C17 120.09(13) . . ?
C19 C18 H18 120.0 . . ?
C18 C19 H19 119.8 . . ?
C18 C19 C20 120.33(13) . . ?
C20 C19 H19 119.8 . . ?
C15 C20 C19 118.43(12) . . ?
C15 C20 H20 120.8 . . ?
C19 C20 H20 120.8 . . ?
C22 C21 C4 120.75(12) . . ?
C22 C21 C26 117.51(12) . . ?
C26 C21 C4 121.73(12) . . ?
C21 C22 H22 119.3 . . ?
C23 C22 C21 121.31(12) . . ?
C23 C22 H22 119.3 . . ?
C22 C23 H23 119.9 . . ?
C22 C23 C24 120.21(13) . . ?
C24 C23 H23 119.9 . . ?
C23 C24 H24 120.4 . . ?
C25 C24 C23 119.30(13) . . ?
C25 C24 H24 120.4 . . ?
C24 C25 H25 119.7 . . ?
C26 C25 C24 120.52(13) . . ?
C26 C25 H25 119.7 . . ?
C21 C26 H26 119.4 . . ?
C25 C26 C21 121.12(13) . . ?
C25 C26 H26 119.4 . . ?
H31A C31 H31B 108.0 . . ?
Cl32 C31 H31A 109.3 . . ?
Cl32 C31 H31B 109.3 . . ?
Cl32 C31 Cl33 111.61(8) . . ?
Cl33 C31 H31A 109.3 . . ?
Cl33 C31 H31B 109.3 . . ?

loop_
_geom_bond_atom_site_label_1
_geom_bond_atom_site_label_2
_geom_bond_distance
_geom_bond_site_symmetry_2
_geom_bond_publ_flag
N1 C2 1.1473(18) . ?
C2 B3 1.5968(19) . ?
B3 H3 1.137(16) . ?
B3 C4 1.6263(18) . ?
B3 N8 1.5748(18) . ?
C4 C5 1.3566(18) . ?
C4 C21 1.4861(18) . ?
C5 H5 0.9500 . ?
C5 C6 1.4548(19) . ?
C6 C7 1.4055(17) . ?
C6 C14 1.3874(18) . ?
C7 N8 1.3572(16) . ?
C7 C11 1.3815(19) . ?
N8 N9 1.3134(15) . ?
N9 N10 1.3416(16) . ?
N10 C11 1.3816(16) . ?
N10 C15 1.4356(16) . ?
C11 C12 1.4078(18) . ?
C12 H12 0.9500 . ?
C12 C13 1.3841(18) . ?
C13 H13 0.9500 . ?
C13 C14 1.421(2) . ?
C14 H14 0.9500 . ?
C15 C16 1.3881(18) . ?
C15 C20 1.388(2) . ?
C16 H16 0.9500 . ?
C16 C17 1.3883(19) . ?
C17 H17 0.9500 . ?
C17 C18 1.390(2) . ?
C18 H18 0.9500 . ?
C18 C19 1.390(2) . ?
C19 H19 0.9500 . ?
C19 C20 1.391(2) . ?
C20 H20 0.9500 . ?
C21 C22 1.4020(18) . ?
C21 C26 1.4051(18) . ?
C22 H22 0.9500 . ?
C22 C23 1.389(2) . ?
C23 H23 0.9500 . ?
C23 C24 1.391(2) . ?
C24 H24 0.9500 . ?
C24 C25 1.389(2) . ?
C25 H25 0.9500 . ?
C25 C26 1.386(2) . ?
C26 H26 0.9500 . ?
C31 H31A 0.9900 . ?
C31 H31B 0.9900 . ?
C31 Cl32 1.7689(15) . ?
C31 Cl33 1.7698(15) . ?

loop_
_geom_torsion_atom_site_label_1
_geom_torsion_atom_site_label_2
_geom_torsion_atom_site_label_3
_geom_torsion_atom_site_label_4
_geom_torsion
_geom_torsion_site_symmetry_1
_geom_torsion_site_symmetry_2
_geom_torsion_site_symmetry_3
_geom_torsion_site_symmetry_4
_geom_torsion_publ_flag
C2 B3 C4 C5 -123.52(13) . . . . ?
C2 B3 C4 C21 58.53(15) . . . . ?
C2 B3 N8 C7 122.84(12) . . . . ?
C2 B3 N8 N9 -61.01(15) . . . . ?
B3 C4 C5 C6 3.91(19) . . . . ?
B3 C4 C21 C22 25.36(17) . . . . ?
B3 C4 C21 C26 -154.83(12) . . . . ?
B3 N8 N9 N10 -176.59(11) . . . . ?
C4 B3 N8 C7 1.90(16) . . . . ?
C4 B3 N8 N9 178.05(11) . . . . ?
C4 C5 C6 C7 -0.41(18) . . . . ?
C4 C5 C6 C14 -178.47(13) . . . . ?
C4 C21 C22 C23 177.63(12) . . . . ?
C4 C21 C26 C25 -178.49(12) . . . . ?
C5 C4 C21 C22 -152.70(12) . . . . ?
C5 C4 C21 C26 27.11(18) . . . . ?
C5 C6 C7 N8 -2.28(19) . . . . ?
C5 C6 C7 C11 -177.02(12) . . . . ?
C5 C6 C14 C13 177.58(12) . . . . ?
C6 C7 N8 B3 1.22(19) . . . . ?
C6 C7 N8 N9 -175.49(12) . . . . ?
C6 C7 C11 N10 175.60(12) . . . . ?
C6 C7 C11 C12 -1.4(2) . . . . ?
C7 C6 C14 C13 -0.55(18) . . . . ?
C7 N8 N9 N10 -0.07(13) . . . . ?
C7 C11 C12 C13 0.58(18) . . . . ?
N8 B3 C4 C5 -4.43(17) . . . . ?
N8 B3 C4 C21 177.62(10) . . . . ?
N8 C7 C11 N10 0.06(13) . . . . ?
N8 C7 C11 C12 -176.93(11) . . . . ?
N8 N9 N10 C11 0.11(14) . . . . ?
N8 N9 N10 C15 175.02(10) . . . . ?
N9 N10 C11 C7 -0.10(14) . . . . ?
N9 N10 C11 C12 176.14(14) . . . . ?
N9 N10 C15 C16 -34.55(17) . . . . ?
N9 N10 C15 C20 146.16(12) . . . . ?
N10 C11 C12 C13 -175.18(14) . . . . ?
N10 C15 C16 C17 -178.57(11) . . . . ?
N10 C15 C20 C19 178.55(12) . . . . ?
C11 C7 N8 B3 176.72(11) . . . . ?
C11 C7 N8 N9 0.01(14) . . . . ?
C11 N10 C15 C16 139.32(13) . . . . ?
C11 N10 C15 C20 -39.97(19) . . . . ?
C11 C12 C13 C14 0.13(19) . . . . ?
C12 C13 C14 C6 -0.1(2) . . . . ?
C14 C6 C7 N8 176.06(12) . . . . ?
C14 C6 C7 C11 1.32(19) . . . . ?
C15 N10 C11 C7 -174.32(12) . . . . ?
C15 N10 C11 C12 1.9(2) . . . . ?
C15 C16 C17 C18 -0.3(2) . . . . ?
C16 C15 C20 C19 -0.7(2) . . . . ?
C16 C17 C18 C19 -0.1(2) . . . . ?
C17 C18 C19 C20 0.1(2) . . . . ?
C18 C19 C20 C15 0.3(2) . . . . ?
C20 C15 C16 C17 0.69(19) . . . . ?
C21 C4 C5 C6 -178.17(11) . . . . ?
C21 C22 C23 C24 1.5(2) . . . . ?
C22 C21 C26 C25 1.33(19) . . . . ?
C22 C23 C24 C25 0.1(2) . . . . ?
C23 C24 C25 C26 -1.0(2) . . . . ?
C24 C25 C26 C21 0.2(2) . . . . ?
C26 C21 C22 C23 -2.19(19) . . . . ?
